data_8103965
loop_
_publ_author_name
'Blendl, C.'
'Range, K.J.'

_publ_section_title
;
 Cu3 As4 - eine Kolumnarstruktur: mit polykondensierten hetero-nuklearen
 Cunean-Einheiten
;
_journal_name_full 'Zeitschrift fuer Kristallographie (149,1979-)'
_journal_page_first 17
_journal_page_last 18
_journal_volume 159
_journal_year 1982
_chemical_formula_sum 'As4 Cu3'
_chemical_name_systematic 'Cu3 As4'
_space_group_IT_number 71
_symmetry_space_group_name_Hall '-I 2 2'
_symmetry_space_group_name_H-M 'I m m m'
_cell_angle_alpha 90
_cell_angle_beta 90
_cell_angle_gamma 90
_cell_formula_units_Z 4
_cell_length_a 3.54
_cell_length_b 13.45
_cell_length_c 13.77
_cell_volume 655.631
_citation_journal_id_ASTM ZEKRDZ
_cod_data_source_file Blendl_ZEKRDZ_1982_91.cif
_cod_data_source_block As4Cu3
_cod_database_code 8103965

loop_
_symmetry_equiv_pos_as_xyz
x,y,z
-x,-y,z
x,-y,-z
-x,y,-z
-x,-y,-z
x,y,-z
-x,y,z
x,-y,z
x+1/2,y+1/2,z+1/2
-x+1/2,-y+1/2,z+1/2
x+1/2,-y+1/2,-z+1/2
-x+1/2,y+1/2,-z+1/2
-x+1/2,-y+1/2,-z+1/2
x+1/2,y+1/2,-z+1/2
-x+1/2,y+1/2,z+1/2
x+1/2,-y+1/2,z+1/2

loop_
_atom_site_label
_atom_site_type_symbol
_atom_site_fract_x
_atom_site_fract_y
_atom_site_fract_z
_atom_site_occupancy
_atom_site_U_iso_or_equiv
Cu2 Cu 0.5 0.5 0.178 1 0.0
As3 As 0 0.5 0.298 1 0.0
As2 As 0 0.112 0 1 0.0
As1 As 0 0.238 0.148 1 0.0
Cu1 Cu 0.5 0.346 0.089 1 0.0
